data_7120288
loop_
_publ_author_name
'Lan, Ya-Qian'
'Liu, Jiang'
'Bao, Tian-Yi'
'Yang, Xi-Ya'
'Zhu, Pei-Pei'
'Wu, Lianhe'
'Sha, JingQuan'
'Zhang, Lei'
'Dong, Long-Zhang'
'Cao, Xue-Li'

_publ_section_title
;
 Controllable Porosity Conversion of Metal-Organic Frameworks Composed of
 Natural Ingredients for Drug Delivery
;
_journal_name_full 'Chem. Commun.'
_journal_paper_doi 10.1039/C7CC03673F
_journal_year 2017
_chemical_formula_sum 'C37.5 H37.5 Na7.5 O37.5'
_chemical_formula_weight 1260.60
_chemical_name_systematic
;
 ?
;
_space_group_IT_number 19
_symmetry_space_group_name_Hall 'P 2ac 2ab'
_symmetry_space_group_name_H-M 'P 21 21 21'
_atom_sites_solution_hydrogens geom
_atom_sites_solution_primary direct
_atom_sites_solution_secondary difmap
_audit_block_doi 10.5517/cc1j4x6s
_audit_creation_method SHELXL-97
_audit_update_record
;
2015-06-04 deposited with the CCDC.
2017-06-19 downloaded from the CCDC.
;
_cell_angle_alpha 90.000(5)
_cell_angle_beta 90.000(5)
_cell_angle_gamma 90.000(5)
_cell_formula_units_Z 4
_cell_length_a 10.353(5)
_cell_length_b 19.678(5)
_cell_length_c 29.790(5)
_cell_measurement_temperature 293(2)
_cell_volume 6069(3)
_computing_structure_refinement 'SHELXL-97 (Sheldrick, 1997)'
_diffrn_ambient_temperature 293(2)
_diffrn_measured_fraction_theta_full 0.996
_diffrn_measured_fraction_theta_max 0.996
_diffrn_radiation_monochromator graphite
_diffrn_radiation_source 'fine-focus sealed tube'
_diffrn_radiation_type MoK\a
_diffrn_radiation_wavelength 0.71069
_diffrn_reflns_av_R_equivalents 0.0342
_diffrn_reflns_av_sigmaI/netI 0.0636
_diffrn_reflns_limit_h_max 12
_diffrn_reflns_limit_h_min -12
_diffrn_reflns_limit_k_max 23
_diffrn_reflns_limit_k_min -14
_diffrn_reflns_limit_l_max 35
_diffrn_reflns_limit_l_min -25
_diffrn_reflns_number 17061
_diffrn_reflns_theta_full 25.00
_diffrn_reflns_theta_max 25.00
_diffrn_reflns_theta_min 3.37
_exptl_absorpt_coefficient_mu 0.168
_exptl_crystal_density_diffrn 1.380
_exptl_crystal_density_method 'not measured'
_exptl_crystal_F_000 2580
_refine_diff_density_max 1.818
_refine_diff_density_min -0.486
_refine_diff_density_rms 0.130
_refine_ls_abs_structure_details 'Flack H D (1983), Acta Cryst. A39, 876-881'
_refine_ls_abs_structure_Flack -1.4(9)
_refine_ls_extinction_method none
_refine_ls_goodness_of_fit_ref 1.061
_refine_ls_hydrogen_treatment mixed
_refine_ls_matrix_type full
_refine_ls_number_parameters 724
_refine_ls_number_reflns 9649
_refine_ls_number_restraints 6
_refine_ls_restrained_S_all 1.095
_refine_ls_R_factor_all 0.1153
_refine_ls_R_factor_gt 0.0961
_refine_ls_shift/su_max 0.001
_refine_ls_shift/su_mean 0.000
_refine_ls_structure_factor_coef Fsqd
_refine_ls_weighting_details 'calc w=1/[\s^2^(Fo^2^)+(0.1885P)^2^+10.2088P] where P=(Fo^2^+2Fc^2^)/3'
_refine_ls_weighting_scheme calc
_refine_ls_wR_factor_gt 0.2667
_refine_ls_wR_factor_ref 0.2870
_reflns_number_gt 7713
_reflns_number_total 9649
_reflns_threshold_expression >2sigma(I)
_cod_data_source_file c7cc03673f2.cif
_cod_data_source_block lee
_cod_original_formula_sum 'C37.50 H37.50 Na7.50 O37.50'
_cod_database_code 7120288

loop_
_symmetry_equiv_pos_as_xyz
'x, y, z'
'-x+1/2, -y, z+1/2'
'x+1/2, -y+1/2, -z'
'-x, y+1/2, -z+1/2'

loop_
_atom_site_label
_atom_site_type_symbol
_atom_site_fract_x
_atom_site_fract_y
_atom_site_fract_z
_atom_site_U_iso_or_equiv
_atom_site_adp_type
_atom_site_occupancy
_atom_site_symmetry_multiplicity
_atom_site_calc_flag
_atom_site_refinement_flags
O6 O -0.2180(5) 0.0818(3) 0.24424(16) 0.0304(12) Uani 1 1 d .
O1 O -0.2275(5) 0.2108(3) 0.39706(17) 0.0292(11) Uani 1 1 d .
O19 O 0.4347(4) -0.2088(3) 0.45442(16) 0.0255(11) Uani 1 1 d .
O16 O 0.4316(5) -0.2078(3) 0.33171(17) 0.0329(12) Uani 1 1 d .
O18 O 0.3528(5) -0.3468(3) 0.43077(17) 0.0303(11) Uani 1 1 d .
O21 O 0.5950(5) -0.1571(3) 0.49596(18) 0.0327(12) Uani 1 1 d .
O10 O -0.0954(6) 0.0311(3) 0.16935(17) 0.0345(12) Uani 1 1 d .
O29 O 0.0615(5) 0.0768(3) 0.56607(17) 0.0283(11) Uani 1 1 d .
O13 O -0.0260(6) -0.2807(3) 0.3320(2) 0.0400(14) Uani 1 1 d .
O4 O -0.2967(5) 0.0729(3) 0.31755(16) 0.0319(12) Uani 1 1 d .
O8 O -0.4103(6) -0.1041(3) 0.2532(2) 0.0413(14) Uani 1 1 d .
O28 O -0.0311(5) -0.0391(3) 0.6105(2) 0.0394(14) Uani 1 1 d .
O7 O -0.5310(5) 0.0183(3) 0.2835(2) 0.0420(14) Uani 1 1 d .
O25 O 0.6616(5) -0.0445(3) 0.56042(19) 0.0374(13) Uani 1 1 d .
O14 O 0.2072(5) -0.2107(3) 0.32864(17) 0.0287(11) Uani 1 1 d .
O30 O 0.4486(5) 0.1419(3) 0.60553(19) 0.0328(12) Uani 1 1 d .
O2 O -0.4837(5) 0.1284(3) 0.45999(17) 0.0356(13) Uani 1 1 d .
C25 C 0.5353(7) -0.2199(4) 0.4854(2) 0.0254(15) Uani 1 1 d .
H25 H 0.5990 -0.2512 0.4725 0.031 Uiso 1 1 calc R
O12 O -0.2386(5) -0.2151(3) 0.2840(2) 0.0380(13) Uani 1 1 d .
C28 C 0.4407(6) -0.1315(4) 0.5549(2) 0.0224(14) Uani 1 1 d .
H28 H 0.5031 -0.1340 0.5796 0.027 Uiso 1 1 calc R
C40 C -0.1659(6) 0.1589(3) 0.5004(2) 0.0213(14) Uani 1 1 d .
H40 H -0.2027 0.2031 0.5084 0.026 Uiso 1 1 calc R
O22 O 0.4217(7) -0.3136(3) 0.5164(2) 0.0476(15) Uani 1 1 d .
C41 C -0.0193(7) 0.1653(4) 0.4982(2) 0.0250(15) Uani 1 1 d .
H41 H 0.0196 0.1217 0.4898 0.030 Uiso 1 1 calc R
C33 C 0.1010(7) -0.0313(4) 0.5974(2) 0.0258(15) Uani 1 1 d .
H33 H 0.1114 -0.0473 0.5665 0.031 Uiso 1 1 calc R
C32 C 0.1925(7) -0.0695(3) 0.6272(2) 0.0233(14) Uani 1 1 d .
H32 H 0.1860 -0.0514 0.6578 0.028 Uiso 1 1 calc R
O5 O -0.0046(6) 0.2264(3) 0.3429(2) 0.0467(15) Uani 1 1 d .
C3 C -0.4012(7) 0.0987(4) 0.3857(2) 0.0275(16) Uani 1 1 d .
H3 H -0.3524 0.0612 0.3991 0.033 Uiso 1 1 calc R
C2 C -0.4190(7) 0.1536(4) 0.4206(2) 0.0288(16) Uani 1 1 d .
H2 H -0.4729 0.1894 0.4074 0.035 Uiso 1 1 calc R
C8 C -0.4124(7) 0.0177(4) 0.2583(2) 0.0298(16) Uani 1 1 d .
H8 H -0.4321 0.0191 0.2262 0.036 Uiso 1 1 calc R
C4 C -0.3231(7) 0.1284(4) 0.3468(2) 0.0266(16) Uani 1 1 d .
H4 H -0.3751 0.1625 0.3310 0.032 Uiso 1 1 calc R
C16 C 0.1242(7) -0.2083(4) 0.2904(2) 0.0272(16) Uani 1 1 d .
H16 H 0.1448 -0.2458 0.2700 0.033 Uiso 1 1 calc R
C21 C 0.3367(7) -0.2864(4) 0.4036(2) 0.0253(15) Uani 1 1 d .
H21 H 0.2563 -0.2641 0.4129 0.030 Uiso 1 1 calc R
C1 C -0.2925(7) 0.1852(4) 0.4345(2) 0.0263(15) Uani 1 1 d .
H1 H -0.3115 0.2234 0.4546 0.032 Uiso 1 1 calc R
C19 C 0.3226(7) -0.2485(4) 0.3233(2) 0.0281(16) Uani 1 1 d .
H19 H 0.3271 -0.2653 0.2924 0.034 Uiso 1 1 calc R
C42 C 0.0206(7) 0.2202(4) 0.4654(3) 0.0329(18) Uani 1 1 d .
H42A H 0.1120 0.2294 0.4691 0.040 Uiso 1 1 calc R
H42B H 0.0078 0.2036 0.4350 0.040 Uiso 1 1 calc R
O3 O -0.5211(5) 0.0749(4) 0.3724(2) 0.0498(17) Uani 1 1 d .
O17 O 0.2041(5) -0.3469(3) 0.34979(19) 0.0374(13) Uani 1 1 d .
C34 C 0.1345(7) 0.0439(4) 0.5997(2) 0.0249(15) Uani 1 1 d .
H34 H 0.1099 0.0619 0.6291 0.030 Uiso 1 1 calc R
C23 C 0.4321(8) -0.1795(4) 0.3756(2) 0.0300(16) Uani 1 1 d .
H23 H 0.3505 -0.1555 0.3807 0.036 Uiso 1 1 calc R
C22 C 0.4440(7) -0.2370(4) 0.4097(2) 0.0264(15) Uani 1 1 d .
H22 H 0.5272 -0.2601 0.4060 0.032 Uiso 1 1 calc R
C12 C -0.0340(7) 0.0316(4) 0.2124(2) 0.0305(17) Uani 1 1 d .
H12A H 0.0117 0.0741 0.2166 0.037 Uiso 1 1 calc R
H12B H 0.0282 -0.0052 0.2141 0.037 Uiso 1 1 calc R
C29 C 0.5081(7) -0.1063(4) 0.5125(2) 0.0295(17) Uani 1 1 d .
H29 H 0.4432 -0.0964 0.4895 0.035 Uiso 1 1 calc R
O20 O 0.6642(5) -0.1600(4) 0.3683(2) 0.0481(16) Uani 1 1 d .
C36 C 0.3143(7) 0.1260(4) 0.6112(3) 0.0277(16) Uani 1 1 d .
H36A H 0.2625 0.1606 0.5967 0.033 Uiso 1 1 calc R
H36B H 0.2935 0.1265 0.6430 0.033 Uiso 1 1 calc R
C39 C -0.2046(6) 0.1072(4) 0.5356(2) 0.0226(14) Uani 1 1 d .
H39 H -0.1743 0.0619 0.5268 0.027 Uiso 1 1 calc R
C15 C -0.0144(7) -0.2162(4) 0.3081(3) 0.0284(16) Uani 1 1 d .
H15 H -0.0344 -0.1787 0.3286 0.034 Uiso 1 1 calc R
C20 C 0.3205(7) -0.3099(4) 0.3556(3) 0.0299(16) Uani 1 1 d .
H20 H 0.3931 -0.3398 0.3481 0.036 Uiso 1 1 calc R
C9 C -0.3382(7) -0.0458(4) 0.2687(2) 0.0271(15) Uani 1 1 d .
H9 H -0.3257 -0.0493 0.3013 0.033 Uiso 1 1 calc R
C14 C -0.1069(7) -0.2148(4) 0.2688(3) 0.0330(17) Uani 1 1 d .
H14 H -0.0918 -0.2547 0.2499 0.040 Uiso 1 1 calc R
C30 C 0.5884(9) -0.0433(4) 0.5208(3) 0.0354(18) Uani 1 1 d .
H30A H 0.6466 -0.0370 0.4956 0.042 Uiso 1 1 calc R
H30B H 0.5312 -0.0043 0.5218 0.042 Uiso 1 1 calc R
C35 C 0.2794(7) 0.0568(4) 0.5918(2) 0.0259(15) Uani 1 1 d .
H35 H 0.2976 0.0564 0.5595 0.031 Uiso 1 1 calc R
C7 C -0.3286(7) 0.0792(4) 0.2706(2) 0.0285(16) Uani 1 1 d .
H7 H -0.3787 0.1209 0.2661 0.034 Uiso 1 1 calc R
C26 C 0.4778(8) -0.2507(4) 0.5279(3) 0.0316(17) Uani 1 1 d .
H26 H 0.5470 -0.2583 0.5497 0.038 Uiso 1 1 calc R
C5 C -0.1971(7) 0.1608(4) 0.3630(2) 0.0273(16) Uani 1 1 d .
H5 H -0.1409 0.1257 0.3758 0.033 Uiso 1 1 calc R
C11 C -0.1349(7) 0.0232(4) 0.2490(2) 0.0281(16) Uani 1 1 d .
H11 H -0.0919 0.0255 0.2782 0.034 Uiso 1 1 calc R
C6 C -0.1267(9) 0.1979(5) 0.3268(3) 0.048(2) Uani 1 1 d .
H6A H -0.1096 0.1670 0.3021 0.058 Uiso 1 1 calc R
H6B H -0.1808 0.2344 0.3155 0.058 Uiso 1 1 calc R
C17 C 0.1331(7) -0.1414(5) 0.2655(3) 0.0354(18) Uani 1 1 d .
H17 H 0.1070 -0.1047 0.2858 0.042 Uiso 1 1 calc R
C24 C 0.5413(8) -0.1292(5) 0.3770(3) 0.042(2) Uani 1 1 d .
H24A H 0.5257 -0.0940 0.3548 0.051 Uiso 1 1 calc R
H24B H 0.5433 -0.1078 0.4063 0.051 Uiso 1 1 calc R
C18 C 0.2657(10) -0.1254(6) 0.2474(4) 0.057(3) Uani 1 1 d .
H18A H 0.2633 -0.0828 0.2311 0.068 Uiso 1 1 calc R
H18B H 0.3260 -0.1205 0.2721 0.068 Uiso 1 1 calc R
O34 O -0.2191(5) 0.1377(2) 0.45846(16) 0.0235(10) Uani 1 1 d .
O24 O 0.3414(5) -0.0830(3) 0.56570(16) 0.0269(11) Uani 1 1 d .
O35 O -0.0485(6) 0.2808(3) 0.47085(19) 0.0387(14) Uani 1 1 d .
O33 O -0.3414(5) 0.1064(3) 0.54126(17) 0.0272(11) Uani 1 1 d .
O11 O 0.0446(5) -0.1434(3) 0.22847(17) 0.0313(12) Uani 1 1 d .
O32 O -0.1772(5) 0.0800(3) 0.61516(16) 0.0312(11) Uani 1 1 d .
O31 O 0.0249(5) 0.1860(3) 0.54234(17) 0.0278(11) Uani 1 1 d .
O26 O 0.3634(4) 0.0093(2) 0.61429(17) 0.0254(11) Uani 1 1 d .
O9 O -0.1285(5) -0.0948(3) 0.26642(16) 0.0263(11) Uani 1 1 d .
O23 O 0.3337(6) -0.2287(3) 0.58913(18) 0.0364(13) Uani 1 1 d .
C10 C -0.2067(7) -0.0440(4) 0.2456(2) 0.0255(15) Uani 1 1 d .
H10 H -0.2180 -0.0555 0.2138 0.031 Uiso 1 1 calc R
O27 O 0.1601(5) -0.1410(3) 0.62776(19) 0.0333(12) Uani 1 1 d .
C27 C 0.3790(7) -0.2008(4) 0.5478(2) 0.0259(15) Uani 1 1 d .
H27 H 0.3062 -0.1961 0.5270 0.031 Uiso 1 1 calc R
C31 C 0.3308(7) -0.0603(4) 0.6105(2) 0.0266(15) Uani 1 1 d .
H31 H 0.3891 -0.0871 0.6294 0.032 Uiso 1 1 calc R
O15 O 0.3069(9) -0.1769(6) 0.2192(4) 0.096(3) Uani 1 1 d .
C13 C -0.0854(7) -0.1501(4) 0.2409(2) 0.0276(16) Uani 1 1 d .
H13 H -0.1380 -0.1531 0.2136 0.033 Uiso 1 1 calc R
C37 C -0.0022(7) 0.1380(4) 0.5761(2) 0.0248(15) Uani 1 1 d .
H37 H 0.0307 0.1553 0.6048 0.030 Uiso 1 1 calc R
C38 C -0.1466(7) 0.1267(4) 0.5804(2) 0.0248(15) Uani 1 1 d .
H38 H -0.1847 0.1704 0.5889 0.030 Uiso 1 1 calc R
Na1 Na -0.0960(3) -0.04511(15) 0.10985(10) 0.0293(7) Uani 1 1 d .
Na2 Na 0.1449(3) -0.14315(15) 0.72941(10) 0.0335(7) Uani 1 1 d U
O1W O -0.7320(8) 0.0915(4) 0.4499(3) 0.066(2) Uiso 1 1 d .
O3W O 0.3781(8) -0.3852(5) 0.5902(3) 0.074(2) Uiso 1 1 d .
O2W O -0.8583(13) 0.1147(7) 0.3718(4) 0.050(3) Uiso 0.50 1 d P
H1O1 H -0.6591 0.0861 0.4361 0.060 Uiso 1 1 d R
H2O1 H -0.7405 0.0528 0.4651 0.060 Uiso 1 1 d R
H1O3 H 0.3086 -0.4116 0.5920 0.060 Uiso 1 1 d R
H2O3 H 0.4395 -0.4132 0.5993 0.060 Uiso 1 1 d R
H1O2 H -0.8115 0.1093 0.3486 0.060 Uiso 1 1 d R
H2O2 H -0.9183 0.0852 0.3708 0.060 Uiso 1 1 d R

loop_
_atom_site_aniso_label
_atom_site_aniso_U_11
_atom_site_aniso_U_22
_atom_site_aniso_U_33
_atom_site_aniso_U_23
_atom_site_aniso_U_13
_atom_site_aniso_U_12
O6 0.043(3) 0.025(3) 0.023(2) -0.001(2) 0.007(2) 0.005(2)
O1 0.038(3) 0.025(3) 0.024(3) 0.003(2) -0.001(2) -0.001(2)
O19 0.022(2) 0.030(3) 0.024(2) -0.006(2) -0.001(2) 0.004(2)
O16 0.036(3) 0.039(3) 0.024(2) 0.003(2) 0.001(2) -0.009(3)
O18 0.037(3) 0.023(2) 0.031(3) 0.005(2) -0.003(2) -0.001(2)
O21 0.027(3) 0.034(3) 0.037(3) -0.008(3) -0.005(2) -0.004(2)
O10 0.045(3) 0.033(3) 0.026(3) 0.004(2) 0.012(2) 0.010(3)
O29 0.028(2) 0.030(3) 0.027(2) 0.000(2) -0.005(2) 0.002(2)
O13 0.038(3) 0.033(3) 0.049(3) 0.018(3) 0.001(3) -0.001(3)
O4 0.044(3) 0.031(3) 0.021(2) -0.001(2) -0.001(2) 0.011(3)
O8 0.035(3) 0.034(3) 0.055(4) -0.008(3) -0.001(3) -0.014(3)
O28 0.022(3) 0.030(3) 0.066(4) 0.006(3) 0.004(3) 0.000(2)
O7 0.027(3) 0.055(4) 0.044(3) 0.000(3) 0.005(2) 0.004(3)
O25 0.033(3) 0.033(3) 0.045(3) -0.011(3) -0.010(3) -0.004(3)
O14 0.030(3) 0.031(3) 0.024(2) -0.003(2) -0.004(2) 0.007(2)
O30 0.025(2) 0.033(3) 0.040(3) 0.005(3) 0.001(2) -0.006(2)
O2 0.036(3) 0.049(3) 0.022(2) -0.006(3) 0.005(2) -0.002(3)
C25 0.025(3) 0.030(4) 0.021(3) -0.004(3) -0.003(3) 0.000(3)
O12 0.029(3) 0.035(3) 0.049(3) -0.001(3) 0.002(2) -0.005(2)
C28 0.022(3) 0.024(3) 0.021(3) 0.001(3) -0.003(3) -0.002(3)
C40 0.020(3) 0.021(3) 0.023(3) 0.000(3) -0.003(3) -0.003(3)
O22 0.073(4) 0.034(3) 0.036(3) -0.004(3) -0.004(3) -0.009(3)
C41 0.023(3) 0.026(4) 0.026(4) -0.002(3) 0.001(3) 0.002(3)
C33 0.024(3) 0.027(4) 0.025(3) -0.002(3) 0.002(3) -0.004(3)
C32 0.027(3) 0.018(3) 0.026(3) 0.001(3) 0.004(3) -0.003(3)
O5 0.041(3) 0.053(4) 0.046(3) 0.000(3) 0.008(3) -0.013(3)
C3 0.027(3) 0.034(4) 0.022(3) -0.003(3) 0.001(3) 0.000(3)
C2 0.031(4) 0.040(4) 0.015(3) -0.002(3) -0.004(3) 0.015(4)
C8 0.029(4) 0.040(4) 0.020(3) 0.002(3) 0.001(3) 0.010(3)
C4 0.024(3) 0.036(4) 0.019(3) 0.009(3) 0.002(3) 0.004(3)
C16 0.035(4) 0.026(4) 0.021(3) -0.002(3) -0.001(3) -0.002(3)
C21 0.024(3) 0.028(4) 0.024(3) -0.005(3) 0.002(3) 0.001(3)
C1 0.029(4) 0.028(4) 0.021(3) -0.004(3) 0.000(3) 0.007(3)
C19 0.026(4) 0.038(4) 0.021(3) -0.001(3) -0.004(3) 0.004(3)
C42 0.027(4) 0.044(5) 0.028(4) 0.006(4) -0.001(3) -0.012(4)
O3 0.027(3) 0.084(5) 0.039(3) -0.020(3) 0.009(2) -0.015(3)
O17 0.040(3) 0.027(3) 0.045(3) -0.004(3) -0.006(3) -0.009(2)
C34 0.030(4) 0.023(4) 0.022(3) 0.002(3) -0.001(3) 0.004(3)
C23 0.037(4) 0.030(4) 0.023(3) 0.002(3) -0.001(3) 0.005(3)
C22 0.030(4) 0.021(3) 0.029(4) -0.005(3) 0.004(3) -0.002(3)
C12 0.033(4) 0.029(4) 0.029(4) -0.003(3) 0.003(3) -0.006(3)
C29 0.031(4) 0.032(4) 0.025(4) -0.001(3) -0.004(3) 0.004(3)
O20 0.031(3) 0.064(4) 0.049(3) 0.000(3) -0.001(3) -0.009(3)
C36 0.024(3) 0.023(3) 0.036(4) 0.001(3) -0.002(3) -0.001(3)
C39 0.019(3) 0.021(3) 0.027(3) -0.001(3) -0.002(3) 0.004(3)
C15 0.036(4) 0.020(3) 0.029(4) 0.007(3) 0.001(3) 0.004(3)
C20 0.029(4) 0.030(4) 0.031(4) -0.005(3) -0.001(3) 0.000(3)
C9 0.028(4) 0.027(4) 0.026(4) 0.001(3) -0.001(3) -0.005(3)
C14 0.032(4) 0.027(4) 0.040(4) -0.006(4) -0.006(3) 0.000(3)
C30 0.045(4) 0.031(4) 0.030(4) -0.004(3) 0.006(4) -0.011(4)
C35 0.029(4) 0.025(4) 0.024(3) 0.008(3) -0.002(3) 0.002(3)
C7 0.031(4) 0.037(4) 0.017(3) 0.002(3) -0.002(3) 0.007(3)
C26 0.043(4) 0.025(4) 0.027(4) -0.002(3) -0.011(3) 0.000(3)
C5 0.028(3) 0.030(4) 0.024(3) -0.004(3) 0.008(3) 0.000(3)
C11 0.032(4) 0.031(4) 0.021(3) -0.003(3) -0.004(3) -0.002(3)
C6 0.055(6) 0.051(5) 0.038(5) -0.001(4) 0.015(4) -0.011(5)
C17 0.031(4) 0.043(5) 0.032(4) 0.007(4) -0.005(3) -0.006(4)
C24 0.040(4) 0.043(5) 0.044(5) 0.009(4) -0.001(4) -0.015(4)
C18 0.048(5) 0.066(7) 0.056(6) 0.021(6) -0.009(5) -0.015(5)
O34 0.026(2) 0.022(2) 0.023(2) -0.001(2) -0.004(2) 0.001(2)
O24 0.028(2) 0.029(3) 0.024(2) -0.002(2) -0.003(2) 0.005(2)
O35 0.047(3) 0.035(3) 0.034(3) 0.013(3) -0.010(3) -0.012(3)
O33 0.019(2) 0.033(3) 0.030(2) 0.010(2) 0.000(2) -0.006(2)
O11 0.030(3) 0.041(3) 0.023(2) 0.003(2) -0.002(2) 0.003(2)
O32 0.035(3) 0.035(3) 0.024(2) 0.003(2) 0.000(2) 0.000(2)
O31 0.027(2) 0.027(3) 0.029(3) 0.008(2) -0.006(2) -0.005(2)
O26 0.019(2) 0.021(2) 0.036(3) 0.001(2) -0.008(2) 0.0027(19)
O9 0.028(3) 0.029(3) 0.021(2) 0.002(2) -0.007(2) -0.002(2)
O23 0.052(3) 0.028(3) 0.030(3) 0.005(2) 0.005(3) -0.005(3)
C10 0.034(4) 0.027(4) 0.015(3) 0.002(3) -0.002(3) -0.002(3)
O27 0.033(3) 0.022(3) 0.045(3) 0.007(2) 0.000(2) -0.008(2)
C27 0.030(4) 0.027(4) 0.020(3) 0.005(3) 0.000(3) -0.005(3)
C31 0.029(4) 0.023(3) 0.027(4) 0.003(3) -0.006(3) -0.001(3)
O15 0.070(5) 0.119(8) 0.098(7) 0.020(7) 0.030(5) 0.017(6)
C13 0.027(3) 0.033(4) 0.023(3) -0.010(3) 0.000(3) 0.005(3)
C37 0.022(3) 0.025(4) 0.027(4) 0.001(3) -0.003(3) 0.003(3)
C38 0.027(3) 0.025(4) 0.022(3) 0.004(3) 0.000(3) 0.005(3)
Na1 0.0266(14) 0.0298(15) 0.0316(15) -0.0047(13) 0.0017(12) -0.0018(12)
Na2 0.0433(10) 0.0304(10) 0.0268(10) 0.0017(8) 0.0073(8) 0.0204(8)

loop_
_atom_type_symbol
_atom_type_description
_atom_type_scat_dispersion_real
_atom_type_scat_dispersion_imag
_atom_type_scat_source
C C 0.0033 0.0016 'International Tables Vol C Tables 4.2.6.8 and 6.1.1.4'
H H 0.0000 0.0000 'International Tables Vol C Tables 4.2.6.8 and 6.1.1.4'
O O 0.0106 0.0060 'International Tables Vol C Tables 4.2.6.8 and 6.1.1.4'
Na Na 0.0362 0.0249 'International Tables Vol C Tables 4.2.6.8 and 6.1.1.4'

loop_
_citation_id
_citation_doi
_citation_year
1 10.1016/j.inoche.2015.08.015 2015

loop_
_geom_angle_atom_site_label_1
_geom_angle_atom_site_label_2
_geom_angle_atom_site_label_3
_geom_angle
_geom_angle_site_symmetry_1
_geom_angle_site_symmetry_3
C7 O6 C11 114.0(6) . .
C1 O1 C5 114.8(5) . .
C25 O19 C22 119.6(5) . .
C19 O16 C23 113.0(6) . .
C25 O21 C29 114.3(6) . .
C12 O10 Na1 133.6(5) . .
C37 O29 C34 119.6(5) . .
C4 O4 C7 118.9(6) . .
C30 O25 Na1 110.6(5) . 2
C19 O14 C16 115.8(5) . .
C36 O30 Na1 115.3(4) . 2
O19 C25 O21 109.4(6) . .
O19 C25 C26 108.5(6) . .
O21 C25 C26 109.4(6) . .
O24 C28 C27 109.0(5) . .
O24 C28 C29 107.3(6) . .
C27 C28 C29 111.6(6) . .
O34 C40 C39 108.0(5) . .
O34 C40 C41 111.8(6) . .
C39 C40 C41 110.3(6) . .
O31 C41 C42 107.5(6) . .
O31 C41 C40 107.4(6) . .
C42 C41 C40 111.0(6) . .
O28 C33 C32 112.9(6) . .
O28 C33 C34 108.0(6) . .
C32 C33 C34 108.5(6) . .
O27 C32 C33 110.3(6) . .
O27 C32 C31 109.6(6) . .
C33 C32 C31 109.9(6) . .
O3 C3 C2 109.2(6) . .
O3 C3 C4 112.7(6) . .
C2 C3 C4 108.2(6) . .
O2 C2 C1 108.8(6) . .
O2 C2 C3 111.8(6) . .
C1 C2 C3 112.2(6) . .
O7 C8 C9 109.6(6) . .
O7 C8 C7 110.6(6) . .
C9 C8 C7 108.6(6) . .
O4 C4 C3 105.8(6) . .
O4 C4 C5 110.5(6) . .
C3 C4 C5 111.8(6) . .
O14 C16 C17 112.5(6) . .
O14 C16 C15 106.4(6) . .
C17 C16 C15 108.3(6) . .
O18 C21 C22 112.5(6) . .
O18 C21 C20 106.9(6) . .
C22 C21 C20 113.4(6) . .
O1 C1 O34 112.8(6) . .
O1 C1 C2 110.4(6) . .
O34 C1 C2 109.6(6) . .
O16 C19 O14 110.9(6) . .
O16 C19 C20 110.2(6) . .
O14 C19 C20 109.2(6) . .
O35 C42 C41 113.1(6) . .
O29 C34 C33 107.1(6) . .
O29 C34 C35 109.8(6) . .
C33 C34 C35 112.1(6) . .
O16 C23 C24 106.6(6) . .
O16 C23 C22 108.9(6) . .
C24 C23 C22 114.2(7) . .
O19 C22 C21 108.3(6) . .
O19 C22 C23 108.9(6) . .
C21 C22 C23 110.1(6) . .
O10 C12 C11 109.7(6) . .
O21 C29 C30 106.5(6) . .
O21 C29 C28 110.2(6) . .
C30 C29 C28 112.4(6) . .
O30 C36 C35 112.3(6) . .
O33 C39 C38 107.1(6) . .
O33 C39 C40 110.5(5) . .
C38 C39 C40 109.7(6) . .
O13 C15 C14 110.0(6) . .
O13 C15 C16 109.5(6) . .
C14 C15 C16 108.8(6) . .
O17 C20 C21 111.5(6) . .
O17 C20 C19 109.7(6) . .
C21 C20 C19 110.5(6) . .
O8 C9 C8 109.4(6) . .
O8 C9 C10 109.6(6) . .
C8 C9 C10 110.1(6) . .
O12 C14 C15 110.9(7) . .
O12 C14 C13 108.1(6) . .
C15 C14 C13 110.0(6) . .
O25 C30 C29 114.9(7) . .
O26 C35 C36 105.1(6) . .
O26 C35 C34 114.3(6) . .
C36 C35 C34 108.7(6) . .
O6 C7 O4 111.3(6) . .
O6 C7 C8 111.1(6) . .
O4 C7 C8 107.1(6) . .
O22 C26 C25 108.0(6) . .
O22 C26 C27 112.4(7) . .
C25 C26 C27 109.1(6) . .
O1 C5 C6 106.3(6) . .
O1 C5 C4 108.6(6) . .
C6 C5 C4 113.1(7) . .
O6 C11 C12 104.6(6) . .
O6 C11 C10 113.3(6) . .
C12 C11 C10 112.5(6) . .
O5 C6 C5 111.8(7) . .
O11 C17 C18 108.2(7) . .
O11 C17 C16 108.2(6) . .
C18 C17 C16 114.3(8) . .
O20 C24 C23 112.6(7) . .
O15 C18 C17 110.2(9) . .
C1 O34 C40 117.4(5) . .
C31 O24 C28 118.5(5) . .
C39 O33 Na1 111.4(4) . 2_455
C13 O11 C17 114.4(6) . .
C38 O32 Na1 110.4(4) . 2_455
C37 O31 C41 113.4(5) . .
C31 O26 C35 116.5(5) . .
C31 O26 Na1 119.7(4) . 2
C35 O26 Na1 111.9(4) . 2
C13 O9 C10 119.3(5) . .
O9 C10 C11 107.6(6) . .
O9 C10 C9 107.0(5) . .
C11 C10 C9 115.3(6) . .
O23 C27 C28 111.3(6) . .
O23 C27 C26 107.8(6) . .
C28 C27 C26 110.3(6) . .
O24 C31 O26 111.3(6) . .
O24 C31 C32 110.1(6) . .
O26 C31 C32 108.2(6) . .
O9 C13 O11 112.1(6) . .
O9 C13 C14 107.7(6) . .
O11 C13 C14 111.1(6) . .
O29 C37 O31 109.2(6) . .
O29 C37 C38 110.8(6) . .
O31 C37 C38 110.8(6) . .
O32 C38 C39 113.0(6) . .
O32 C38 C37 112.2(6) . .
C39 C38 C37 110.8(6) . .
O10 Na1 O25 89.7(2) . 2_554
O10 Na1 O30 122.8(2) . 2_554
O25 Na1 O30 135.9(2) 2_554 2_554
O10 Na1 O32 97.7(2) . 2_454
O25 Na1 O32 88.5(2) 2_554 2_454
O30 Na1 O32 112.5(2) 2_554 2_454
O10 Na1 O33 162.1(2) . 2_454
O25 Na1 O33 77.0(2) 2_554 2_454
O30 Na1 O33 74.83(19) 2_554 2_454
O32 Na1 O33 70.34(17) 2_454 2_454
O10 Na1 O26 77.1(2) . 2_554
O25 Na1 O26 95.6(2) 2_554 2_554
O30 Na1 O26 67.85(17) 2_554 2_554
O32 Na1 O26 173.3(2) 2_454 2_554
O33 Na1 O26 115.71(19) 2_454 2_554

loop_
_geom_bond_atom_site_label_1
_geom_bond_atom_site_label_2
_geom_bond_distance
_geom_bond_site_symmetry_2
O6 C7 1.390(9) .
O6 C11 1.445(9) .
O1 C1 1.396(9) .
O1 C5 1.448(9) .
O19 C25 1.409(8) .
O19 C22 1.446(9) .
O16 C19 1.406(9) .
O16 C23 1.422(9) .
O18 C21 1.447(9) .
O21 C25 1.417(9) .
O21 C29 1.432(9) .
O10 C12 1.431(9) .
O10 Na1 2.321(6) .
O29 C37 1.405(9) .
O29 C34 1.411(9) .
O13 C15 1.458(9) .
O4 C4 1.424(9) .
O4 C7 1.441(8) .
O8 C9 1.444(9) .
O28 C33 1.430(9) .
O7 C8 1.438(9) .
O25 C30 1.401(10) .
O25 Na1 2.396(6) 2
O14 C19 1.417(9) .
O14 C16 1.429(9) .
O30 C36 1.436(9) .
O30 Na1 2.444(6) 2
O2 C2 1.439(9) .
C25 C26 1.523(11) .
O12 C14 1.438(10) .
C28 O24 1.440(9) .
C28 C27 1.520(10) .
C28 C29 1.526(10) .
C40 O34 1.427(8) .
C40 C39 1.516(10) .
C40 C41 1.525(10) .
O22 C26 1.410(10) .
C41 O31 1.449(9) .
C41 C42 1.515(10) .
C33 C32 1.498(10) .
C33 C34 1.522(10) .
C32 O27 1.447(8) .
C32 C31 1.526(10) .
O5 C6 1.463(11) .
C3 O3 1.384(9) .
C3 C2 1.510(10) .
C3 C4 1.529(10) .
C2 C1 1.508(11) .
C8 C9 1.500(11) .
C8 C7 1.533(12) .
C4 C5 1.530(11) .
C16 C17 1.513(11) .
C16 C15 1.538(11) .
C21 C22 1.487(10) .
C21 C20 1.512(10) .
C1 O34 1.401(9) .
C19 C20 1.545(11) .
C42 O35 1.401(11) .
O17 C20 1.419(9) .
C34 C35 1.540(10) .
C23 C24 1.503(12) .
C23 C22 1.525(11) .
C12 C11 1.518(10) .
C29 C30 1.514(11) .
O20 C24 1.433(11) .
C36 C35 1.522(10) .
C39 O33 1.427(8) .
C39 C38 1.512(10) .
C15 C14 1.513(11) .
C9 C10 1.527(10) .
C14 C13 1.536(11) .
C35 O26 1.441(8) .
C26 C27 1.537(11) .
C5 C6 1.493(11) .
C11 C10 1.520(10) .
C17 O11 1.434(9) .
C17 C18 1.507(13) .
C18 O15 1.383(16) .
O24 C31 1.411(9) .
O33 Na1 2.460(6) 2_455
O11 C13 1.402(9) .
O32 C38 1.419(8) .
O32 Na1 2.452(6) 2_455
O31 C37 1.407(9) .
O26 C31 1.417(9) .
O26 Na1 2.512(5) 2
O9 C13 1.401(9) .
O9 C10 1.429(9) .
O23 C27 1.427(9) .
C37 C38 1.516(10) .
Na1 O25 2.396(6) 2_554
Na1 O30 2.444(6) 2_554
Na1 O32 2.452(6) 2_454
Na1 O33 2.460(6) 2_454
Na1 O26 2.512(5) 2_554
